data_4036852
loop_
_publ_author_name
'Wu, Ya-Nan'
'Fu, Rong'
'Wang, Nan-Nan'
'Hao, Wen-Juan'
'Li, Guigen'
'Tu, Shu-Jiang'
'Jiang, Bo'

_publ_section_title
;
 Catalytic Sulfur-Enabled Dehydrobicyclization of 1,6-Enynes toward
 Arylated Indeno[1,2-c]thiophenes.
;
_journal_issue 11
_journal_name_full 'The Journal of organic chemistry'
_journal_page_first 4762
_journal_page_last 4770
_journal_paper_doi 10.1021/acs.joc.6b00692
_journal_volume 81
_journal_year 2016
_chemical_formula_sum 'C24 H16 O S'
_chemical_formula_weight 352.43
_space_group_IT_number 2
_space_group_name_Hall '-P 1'
_space_group_name_H-M_alt 'P -1'
_symmetry_cell_setting triclinic
_symmetry_space_group_name_H-M 'P -1'
_atom_sites_solution_hydrogens geom
_atom_sites_solution_primary direct
_atom_sites_solution_secondary difmap
_audit_creation_method SHELXL-97
_cell_angle_alpha 74.1900(10)
_cell_angle_beta 84.968(2)
_cell_angle_gamma 89.976(2)
_cell_formula_units_Z 2
_cell_length_a 7.1916(6)
_cell_length_b 10.6894(8)
_cell_length_c 11.9335(9)
_cell_measurement_reflns_used 977
_cell_measurement_temperature 298(2)
_cell_measurement_theta_max 24.038
_cell_measurement_theta_min 2.273
_cell_volume 879.00(12)
_computing_cell_refinement 'Bruker SMART'
_computing_data_collection 'Bruker SMART'
_computing_data_reduction 'Bruker SAINT'
_computing_molecular_graphics 'Bruker SHELXTL'
_computing_publication_material 'Bruker SHELXTL'
_computing_structure_refinement 'SHELXL-97 (Sheldrick, 1997)'
_computing_structure_solution 'SHELXS-97 (Sheldrick, 1990)'
_diffrn_ambient_temperature 298(2)
_diffrn_measured_fraction_theta_full 0.961
_diffrn_measured_fraction_theta_max 0.961
_diffrn_measurement_device_type 'CCD area detector'
_diffrn_measurement_method 'phi and omega scans'
_diffrn_radiation_monochromator graphite
_diffrn_radiation_source 'fine-focus sealed tube'
_diffrn_radiation_type MoK\a
_diffrn_radiation_wavelength 0.71073
_diffrn_reflns_av_R_equivalents 0.0374
_diffrn_reflns_av_sigmaI/netI 0.0917
_diffrn_reflns_limit_h_max 8
_diffrn_reflns_limit_h_min -8
_diffrn_reflns_limit_k_max 12
_diffrn_reflns_limit_k_min -12
_diffrn_reflns_limit_l_max 14
_diffrn_reflns_limit_l_min -11
_diffrn_reflns_number 4363
_diffrn_reflns_theta_full 25.02
_diffrn_reflns_theta_max 25.02
_diffrn_reflns_theta_min 2.27
_exptl_absorpt_coefficient_mu 0.194
_exptl_absorpt_correction_T_max 0.9678
_exptl_absorpt_correction_T_min 0.9266
_exptl_absorpt_correction_type multi-scan
_exptl_absorpt_process_details sadabs
_exptl_crystal_colour yellow
_exptl_crystal_density_diffrn 1.332
_exptl_crystal_density_method 'not measured'
_exptl_crystal_description block
_exptl_crystal_F_000 368
_exptl_crystal_size_max 0.40
_exptl_crystal_size_mid 0.21
_exptl_crystal_size_min 0.17
_refine_diff_density_max 0.389
_refine_diff_density_min -0.327
_refine_diff_density_rms 0.056
_refine_ls_extinction_method none
_refine_ls_goodness_of_fit_ref 1.073
_refine_ls_hydrogen_treatment mixed
_refine_ls_matrix_type full
_refine_ls_number_parameters 236
_refine_ls_number_reflns 2995
_refine_ls_number_restraints 0
_refine_ls_restrained_S_all 1.073
_refine_ls_R_factor_all 0.1183
_refine_ls_R_factor_gt 0.0602
_refine_ls_shift/su_max 0.000
_refine_ls_shift/su_mean 0.000
_refine_ls_structure_factor_coef Fsqd
_refine_ls_weighting_details 'calc w=1/[\s^2^(Fo^2^)+(0.0361P)^2^+0.0000P] where P=(Fo^2^+2Fc^2^)/3'
_refine_ls_weighting_scheme calc
_refine_ls_wR_factor_gt 0.1002
_refine_ls_wR_factor_ref 0.1119
_reflns_number_gt 1699
_reflns_number_total 2995
_reflns_threshold_expression >2sigma(I)
_cod_data_source_file jo6b00692_si_002.cif
_cod_data_source_block 150101g
_cod_depositor_comments
;
The following automatic conversions were performed:

data item '_symmetry_cell_setting' value 'Triclinic' was changed to
'triclinic' in accordance with the
/home/saulius/struct/COD-crude-data/automatic-downloads/DataCite-retrospective/ACS/depositions/lib/dictionaries/cif_core.dic
dictionary named 'cif_core.dic' version 2.4.2 last updated on
2011-04-26.

Automatic conversion script
Id: cif_fix_values 6909 2019-04-08 15:41:33Z antanas 
;
_cod_original_cell_volume 879.01(12)
_cod_original_sg_symbol_H-M P-1
_cod_database_code 4036852

loop_
_symmetry_equiv_pos_as_xyz
'x, y, z'
'-x, -y, -z'

loop_
_atom_site_label
_atom_site_type_symbol
_atom_site_fract_x
_atom_site_fract_y
_atom_site_fract_z
_atom_site_U_iso_or_equiv
_atom_site_adp_type
_atom_site_occupancy
_atom_site_symmetry_multiplicity
_atom_site_calc_flag
_atom_site_refinement_flags
O1 O 0.8183(4) 0.4050(2) 0.25995(19) 0.0557(7) Uani 1 1 d .
S1 S 0.75580(14) 0.13645(8) -0.00164(7) 0.0430(3) Uani 1 1 d .
C1 C 0.7827(4) 0.1850(3) 0.1226(3) 0.0362(8) Uani 1 1 d .
C2 C 0.7745(4) 0.3173(3) 0.0958(3) 0.0318(8) Uani 1 1 d .
C3 C 0.7481(4) 0.3789(3) -0.0231(2) 0.0297(8) Uani 1 1 d .
C4 C 0.7354(4) 0.2942(3) -0.0895(3) 0.0341(8) Uani 1 1 d .
C5 C 0.7926(4) 0.4180(3) 0.1582(3) 0.0369(9) Uani 1 1 d .
C6 C 0.7700(4) 0.5420(3) 0.0687(3) 0.0338(8) Uani 1 1 d .
C7 C 0.7402(4) 0.5204(3) -0.0387(3) 0.0324(8) Uani 1 1 d .
C8 C 0.7059(5) 0.6241(3) -0.1312(3) 0.0425(9) Uani 1 1 d .
H8 H 0.6820 0.6110 -0.2025 0.051 Uiso 1 1 calc R
C9 C 0.7074(5) 0.7486(3) -0.1168(3) 0.0488(10) Uani 1 1 d .
H9 H 0.6845 0.8192 -0.1791 0.059 Uiso 1 1 calc R
C10 C 0.7423(5) 0.7691(3) -0.0117(3) 0.0504(10) Uani 1 1 d .
H10 H 0.7457 0.8535 -0.0044 0.060 Uiso 1 1 calc R
C11 C 0.7723(5) 0.6663(3) 0.0831(3) 0.0451(9) Uani 1 1 d .
H11 H 0.7936 0.6800 0.1546 0.054 Uiso 1 1 calc R
C12 C 0.8045(5) 0.0870(3) 0.2332(3) 0.0369(9) Uani 1 1 d .
C13 C 0.8999(5) -0.0263(3) 0.2368(3) 0.0491(10) Uani 1 1 d .
H13 H 0.9538 -0.0402 0.1676 0.059 Uiso 1 1 calc R
C14 C 0.9164(5) -0.1184(3) 0.3409(3) 0.0529(10) Uani 1 1 d .
H14 H 0.9800 -0.1940 0.3404 0.063 Uiso 1 1 calc R
C15 C 0.8416(5) -0.1019(3) 0.4452(3) 0.0440(9) Uani 1 1 d .
C16 C 0.7482(5) 0.0120(3) 0.4420(3) 0.0496(10) Uani 1 1 d .
H16 H 0.6969 0.0264 0.5116 0.060 Uiso 1 1 calc R
C17 C 0.7297(5) 0.1039(3) 0.3388(3) 0.0466(10) Uani 1 1 d .
H17 H 0.6656 0.1793 0.3395 0.056 Uiso 1 1 calc R
C18 C 0.8526(6) -0.2047(3) 0.5589(3) 0.0701(12) Uani 1 1 d .
H18A H 0.7398 -0.2570 0.5773 0.105 Uiso 1 1 calc R
H18B H 0.8678 -0.1639 0.6200 0.105 Uiso 1 1 calc R
H18C H 0.9573 -0.2587 0.5519 0.105 Uiso 1 1 calc R
C19 C 0.7065(5) 0.3123(3) -0.2137(3) 0.0379(9) Uani 1 1 d .
C20 C 0.5958(5) 0.2258(3) -0.2472(3) 0.0503(10) Uani 1 1 d .
H20 H 0.5391 0.1552 -0.1907 0.060 Uiso 1 1 calc R
C21 C 0.5685(5) 0.2423(4) -0.3623(3) 0.0650(12) Uani 1 1 d .
H21 H 0.4930 0.1832 -0.3831 0.078 Uiso 1 1 calc R
C22 C 0.6509(6) 0.3448(4) -0.4471(3) 0.0669(12) Uani 1 1 d .
H22 H 0.6310 0.3560 -0.5251 0.080 Uiso 1 1 calc R
C23 C 0.7631(6) 0.4311(4) -0.4160(3) 0.0601(11) Uani 1 1 d .
H23 H 0.8194 0.5013 -0.4732 0.072 Uiso 1 1 calc R
C24 C 0.7931(5) 0.4144(3) -0.3000(3) 0.0449(9) Uani 1 1 d .
H24 H 0.8720 0.4722 -0.2798 0.054 Uiso 1 1 calc R

loop_
_atom_site_aniso_label
_atom_site_aniso_U_11
_atom_site_aniso_U_22
_atom_site_aniso_U_33
_atom_site_aniso_U_23
_atom_site_aniso_U_13
_atom_site_aniso_U_12
O1 0.082(2) 0.0494(15) 0.0388(15) -0.0166(12) -0.0102(13) 0.0019(13)
S1 0.0539(7) 0.0336(5) 0.0438(6) -0.0134(4) -0.0069(5) 0.0043(4)
C1 0.032(2) 0.041(2) 0.036(2) -0.0115(17) -0.0014(16) 0.0045(16)
C2 0.031(2) 0.0331(19) 0.0318(19) -0.0103(16) -0.0031(15) 0.0035(16)
C3 0.025(2) 0.0305(18) 0.0352(19) -0.0114(16) -0.0033(15) 0.0016(14)
C4 0.031(2) 0.0350(19) 0.0358(19) -0.0081(16) -0.0029(15) -0.0032(15)
C5 0.032(2) 0.041(2) 0.039(2) -0.0157(18) -0.0021(17) 0.0011(16)
C6 0.032(2) 0.0302(19) 0.042(2) -0.0154(16) 0.0006(16) -0.0007(15)
C7 0.028(2) 0.0306(18) 0.038(2) -0.0085(16) 0.0015(15) -0.0005(15)
C8 0.046(3) 0.036(2) 0.042(2) -0.0059(17) -0.0009(17) 0.0038(17)
C9 0.050(3) 0.033(2) 0.056(2) -0.0027(18) 0.0047(19) 0.0050(18)
C10 0.051(3) 0.033(2) 0.070(3) -0.022(2) 0.005(2) -0.0012(18)
C11 0.041(3) 0.044(2) 0.054(2) -0.020(2) -0.0020(18) -0.0011(18)
C12 0.035(3) 0.0333(19) 0.041(2) -0.0078(17) -0.0036(17) 0.0035(16)
C13 0.052(3) 0.047(2) 0.043(2) -0.0074(19) 0.0042(18) 0.0123(19)
C14 0.054(3) 0.041(2) 0.057(3) -0.003(2) -0.006(2) 0.0147(19)
C15 0.042(3) 0.041(2) 0.042(2) 0.0025(18) -0.0095(18) -0.0059(18)
C16 0.061(3) 0.047(2) 0.038(2) -0.0073(18) -0.0012(18) 0.000(2)
C17 0.052(3) 0.038(2) 0.049(2) -0.0117(19) 0.0000(19) 0.0085(18)
C18 0.085(4) 0.058(2) 0.056(3) 0.007(2) -0.016(2) -0.004(2)
C19 0.037(3) 0.037(2) 0.041(2) -0.0139(17) -0.0027(17) 0.0047(17)
C20 0.048(3) 0.059(2) 0.050(2) -0.0253(19) -0.0005(19) -0.008(2)
C21 0.053(3) 0.094(3) 0.062(3) -0.043(3) -0.010(2) -0.004(2)
C22 0.073(4) 0.095(3) 0.040(2) -0.028(2) -0.017(2) 0.015(3)
C23 0.076(3) 0.065(3) 0.037(2) -0.010(2) -0.007(2) 0.012(2)
C24 0.048(3) 0.045(2) 0.044(2) -0.0148(18) -0.0060(18) 0.0019(18)

loop_
_atom_type_symbol
_atom_type_description
_atom_type_scat_dispersion_real
_atom_type_scat_dispersion_imag
_atom_type_scat_source
C C 0.0033 0.0016 'International Tables Vol C Tables 4.2.6.8 and 6.1.1.4'
H H 0.0000 0.0000 'International Tables Vol C Tables 4.2.6.8 and 6.1.1.4'
O O 0.0106 0.0060 'International Tables Vol C Tables 4.2.6.8 and 6.1.1.4'
S S 0.1246 0.1234 'International Tables Vol C Tables 4.2.6.8 and 6.1.1.4'

loop_
_geom_angle_atom_site_label_1
_geom_angle_atom_site_label_2
_geom_angle_atom_site_label_3
_geom_angle
C1 S1 C4 94.04(15)
C2 C1 C12 131.4(3)
C2 C1 S1 108.9(2)
C12 C1 S1 119.7(2)
C1 C2 C3 114.5(3)
C1 C2 C5 136.5(3)
C3 C2 C5 108.9(3)
C4 C3 C2 113.6(3)
C4 C3 C7 137.9(3)
C2 C3 C7 108.5(2)
C3 C4 C19 132.9(3)
C3 C4 S1 108.9(2)
C19 C4 S1 118.2(2)
O1 C5 C6 126.5(3)
O1 C5 C2 129.1(3)
C6 C5 C2 104.4(3)
C11 C6 C7 121.5(3)
C11 C6 C5 127.5(3)
C7 C6 C5 111.1(3)
C8 C7 C6 119.4(3)
C8 C7 C3 133.5(3)
C6 C7 C3 107.0(3)
C7 C8 C9 119.2(3)
C7 C8 H8 120.4
C9 C8 H8 120.4
C10 C9 C8 120.9(3)
C10 C9 H9 119.5
C8 C9 H9 119.5
C9 C10 C11 120.9(3)
C9 C10 H10 119.5
C11 C10 H10 119.5
C10 C11 C6 118.1(3)
C10 C11 H11 120.9
C6 C11 H11 120.9
C17 C12 C13 117.2(3)
C17 C12 C1 121.2(3)
C13 C12 C1 121.6(3)
C14 C13 C12 121.0(3)
C14 C13 H13 119.5
C12 C13 H13 119.5
C15 C14 C13 121.8(3)
C15 C14 H14 119.1
C13 C14 H14 119.1
C14 C15 C16 117.3(3)
C14 C15 C18 122.0(3)
C16 C15 C18 120.6(3)
C17 C16 C15 121.4(3)
C17 C16 H16 119.3
C15 C16 H16 119.3
C16 C17 C12 121.3(3)
C16 C17 H17 119.3
C12 C17 H17 119.3
C15 C18 H18A 109.5
C15 C18 H18B 109.5
H18A C18 H18B 109.5
C15 C18 H18C 109.5
H18A C18 H18C 109.5
H18B C18 H18C 109.5
C20 C19 C24 118.2(3)
C20 C19 C4 120.8(3)
C24 C19 C4 121.0(3)
C21 C20 C19 120.9(3)
C21 C20 H20 119.5
C19 C20 H20 119.5
C22 C21 C20 120.7(4)
C22 C21 H21 119.6
C20 C21 H21 119.6
C21 C22 C23 119.4(3)
C21 C22 H22 120.3
C23 C22 H22 120.3
C22 C23 C24 120.3(4)
C22 C23 H23 119.8
C24 C23 H23 119.8
C23 C24 C19 120.4(3)
C23 C24 H24 119.8
C19 C24 H24 119.8

loop_
_geom_bond_atom_site_label_1
_geom_bond_atom_site_label_2
_geom_bond_distance
O1 C5 1.214(3)
S1 C1 1.725(3)
S1 C4 1.740(3)
C1 C2 1.364(4)
C1 C12 1.465(4)
C2 C3 1.422(4)
C2 C5 1.478(4)
C3 C4 1.364(4)
C3 C7 1.474(4)
C4 C19 1.474(4)
C5 C6 1.477(4)
C6 C11 1.386(4)
C6 C7 1.397(4)
C7 C8 1.374(4)
C8 C9 1.387(4)
C8 H8 0.9300
C9 C10 1.375(4)
C9 H9 0.9300
C10 C11 1.377(4)
C10 H10 0.9300
C11 H11 0.9300
C12 C17 1.383(4)
C12 C13 1.384(4)
C13 C14 1.373(4)
C13 H13 0.9300
C14 C15 1.368(4)
C14 H14 0.9300
C15 C16 1.384(4)
C15 C18 1.503(4)
C16 C17 1.368(4)
C16 H16 0.9300
C17 H17 0.9300
C18 H18A 0.9600
C18 H18B 0.9600
C18 H18C 0.9600
C19 C20 1.381(4)
C19 C24 1.384(4)
C20 C21 1.369(4)
C20 H20 0.9300
C21 C22 1.366(5)
C21 H21 0.9300
C22 C23 1.371(5)
C22 H22 0.9300
C23 C24 1.383(4)
C23 H23 0.9300
C24 H24 0.9300

loop_
_geom_torsion_atom_site_label_1
_geom_torsion_atom_site_label_2
_geom_torsion_atom_site_label_3
_geom_torsion_atom_site_label_4
_geom_torsion
C4 S1 C1 C2 0.4(3)
C4 S1 C1 C12 179.0(3)
C12 C1 C2 C3 -178.7(3)
S1 C1 C2 C3 -0.4(3)
C12 C1 C2 C5 4.0(6)
S1 C1 C2 C5 -177.7(3)
C1 C2 C3 C4 0.1(4)
C5 C2 C3 C4 178.1(3)
C1 C2 C3 C7 179.5(3)
C5 C2 C3 C7 -2.5(3)
C2 C3 C4 C19 179.2(3)
C7 C3 C4 C19 0.2(7)
C2 C3 C4 S1 0.2(3)
C7 C3 C4 S1 -178.9(3)
C1 S1 C4 C3 -0.4(3)
C1 S1 C4 C19 -179.5(3)
C1 C2 C5 O1 -1.8(6)
C3 C2 C5 O1 -179.2(3)
C1 C2 C5 C6 178.9(4)
C3 C2 C5 C6 1.5(3)
O1 C5 C6 C11 -0.5(6)
C2 C5 C6 C11 178.9(3)
O1 C5 C6 C7 -179.2(3)
C2 C5 C6 C7 0.2(3)
C11 C6 C7 C8 -2.3(5)
C5 C6 C7 C8 176.5(3)
C11 C6 C7 C3 179.5(3)
C5 C6 C7 C3 -1.7(3)
C4 C3 C7 C8 3.9(6)
C2 C3 C7 C8 -175.2(3)
C4 C3 C7 C6 -178.3(4)
C2 C3 C7 C6 2.6(3)
C6 C7 C8 C9 2.0(5)
C3 C7 C8 C9 179.5(3)
C7 C8 C9 C10 -0.1(5)
C8 C9 C10 C11 -1.5(5)
C9 C10 C11 C6 1.2(5)
C7 C6 C11 C10 0.7(5)
C5 C6 C11 C10 -177.9(3)
C2 C1 C12 C17 33.5(5)
S1 C1 C12 C17 -144.7(3)
C2 C1 C12 C13 -146.8(4)
S1 C1 C12 C13 35.1(4)
C17 C12 C13 C14 1.0(5)
C1 C12 C13 C14 -178.8(3)
C12 C13 C14 C15 -0.8(5)
C13 C14 C15 C16 -0.1(5)
C13 C14 C15 C18 177.6(3)
C14 C15 C16 C17 0.6(5)
C18 C15 C16 C17 -177.1(3)
C15 C16 C17 C12 -0.3(5)
C13 C12 C17 C16 -0.5(5)
C1 C12 C17 C16 179.3(3)
C3 C4 C19 C20 -141.6(4)
S1 C4 C19 C20 37.4(4)
C3 C4 C19 C24 40.0(5)
S1 C4 C19 C24 -141.0(3)
C24 C19 C20 C21 -1.7(5)
C4 C19 C20 C21 179.9(3)
C19 C20 C21 C22 0.3(6)
C20 C21 C22 C23 0.5(6)
C21 C22 C23 C24 0.2(6)
C22 C23 C24 C19 -1.6(6)
C20 C19 C24 C23 2.3(5)
C4 C19 C24 C23 -179.3(3)
